data_4084527
loop_
_publ_author_name
'Karthik, Vedhagiri'
'Gupta, Vivek'
'Anantharaman, Ganapathi'

_publ_section_title
;
 Synthesis of Imidazole-Based Functionalized Mesoionic Carbene Complexes
 of Palladium: Comparison of Donor Properties and Catalytic Activity
 toward Suzuki--Miyaura Coupling
;
_journal_issue 21
_journal_name_full Organometallics
_journal_page_first 6218
_journal_paper_doi 10.1021/om5009023
_journal_volume 33
_journal_year 2014
_chemical_formula_sum 'C17 H17 B F4 I N2 P'
_chemical_formula_weight 494.01
_chemical_name_common 'Imidazolium salt'
_chemical_name_systematic
; 
 ? 
;
_space_group_IT_number 14
_symmetry_cell_setting monoclinic
_symmetry_space_group_name_Hall '-P 2yn'
_symmetry_space_group_name_H-M 'P 1 21/n 1'
_atom_sites_solution_hydrogens geom
_atom_sites_solution_primary direct
_atom_sites_solution_secondary difmap
_audit_creation_method SHELXL-97
_cell_angle_alpha 90.000(5)
_cell_angle_beta 91.921(5)
_cell_angle_gamma 90.000(5)
_cell_formula_units_Z 4
_cell_length_a 7.591(5)
_cell_length_b 8.110(5)
_cell_length_c 30.406(5)
_cell_measurement_reflns_used 2604
_cell_measurement_temperature 273(2)
_cell_measurement_theta_max 25.47
_cell_measurement_theta_min 2.60
_cell_volume 1870.8(17)
_computing_cell_refinement 'Bruker SMART'
_computing_data_collection 'Bruker SMART'
_computing_data_reduction 'Bruker SAINT'
_computing_molecular_graphics 'ORTEP 3v2'
_computing_structure_refinement 'SHELXL-97 (Sheldrick, 1997)'
_computing_structure_solution 'SHELXS-97 (Sheldrick, 1990)'
_diffrn_ambient_temperature 273(2)
_diffrn_measured_fraction_theta_full 0.999
_diffrn_measured_fraction_theta_max 0.999
_diffrn_radiation_monochromator graphite
_diffrn_radiation_source 'fine-focus sealed tube'
_diffrn_radiation_type MoK\a
_diffrn_radiation_wavelength 0.71073
_diffrn_reflns_av_R_equivalents 0.0429
_diffrn_reflns_av_sigmaI/netI 0.0731
_diffrn_reflns_limit_h_max 5
_diffrn_reflns_limit_h_min -9
_diffrn_reflns_limit_k_max 9
_diffrn_reflns_limit_k_min -10
_diffrn_reflns_limit_l_max 35
_diffrn_reflns_limit_l_min -37
_diffrn_reflns_number 8592
_diffrn_reflns_theta_full 26.00
_diffrn_reflns_theta_max 26.00
_diffrn_reflns_theta_min 2.60
_exptl_absorpt_coefficient_mu 1.838
_exptl_absorpt_correction_T_max 0.8669
_exptl_absorpt_correction_T_min 0.7575
_exptl_absorpt_correction_type empirical
_exptl_absorpt_process_details SADABS
_exptl_crystal_colour Colorless
_exptl_crystal_density_diffrn 1.754
_exptl_crystal_density_method 'not measured'
_exptl_crystal_description Block
_exptl_crystal_F_000 968
_exptl_crystal_size_max 0.16
_exptl_crystal_size_mid 0.10
_exptl_crystal_size_min 0.08
_refine_diff_density_max 0.786
_refine_diff_density_min -0.582
_refine_diff_density_rms 0.122
_refine_ls_extinction_method none
_refine_ls_goodness_of_fit_ref 1.002
_refine_ls_hydrogen_treatment constr
_refine_ls_matrix_type full
_refine_ls_number_parameters 237
_refine_ls_number_reflns 3671
_refine_ls_number_restraints 0
_refine_ls_restrained_S_all 1.002
_refine_ls_R_factor_all 0.0672
_refine_ls_R_factor_gt 0.0351
_refine_ls_shift/su_max 0.003
_refine_ls_shift/su_mean 0.000
_refine_ls_structure_factor_coef Fsqd
_refine_ls_weighting_details 'calc w=1/[\s^2^(Fo^2^)+(0.0188P)^2^+0.0000P] where P=(Fo^2^+2Fc^2^)/3'
_refine_ls_weighting_scheme calc
_refine_ls_wR_factor_gt 0.0542
_refine_ls_wR_factor_ref 0.0615
_reflns_number_gt 2646
_reflns_number_total 3671
_reflns_threshold_expression >2sigma(I)
_cod_data_source_file om5009023_si_002.cif
_cod_data_source_block 15mayb_0m
_cod_depositor_comments
;
The following automatic conversions were performed:

'_symmetry_cell_setting' value 'Monoclinic' changed to 'monoclinic'
according to
/home/saulius/struct/COD-crude-data--automatic-downloads/rss-feeds/ACS/lib/dictionaries/cif_core.dic
dictionary named 'cif_core.dic' version 2.4.2 from
2011-04-26.

'_exptl_absorpt_correction_type' value 'Empirical'
changed to 'empirical' according to
/home/saulius/struct/COD-crude-data--automatic-downloads/rss-feeds/ACS/lib/dictionaries/cif_core.dic
dictionary named 'cif_core.dic' version 2.4.2 from 2011-04-26.

Automatic conversion script
Id: cif_fix_values 2827 2014-09-09 07:05:25Z andrius 

 Adding full bibliography for 4084527--4084532.cif.
;
_cod_original_sg_symbol_Hall '-P 2Yn '
_cod_original_sg_symbol_H-M 'P2(1)/n  '
_cod_database_code 4084527

loop_
_symmetry_equiv_pos_as_xyz
'x, y, z'
'-x+1/2, y+1/2, -z+1/2'
'-x, -y, -z'
'x-1/2, -y-1/2, z-1/2'

loop_
_atom_site_label
_atom_site_type_symbol
_atom_site_fract_x
_atom_site_fract_y
_atom_site_fract_z
_atom_site_U_iso_or_equiv
_atom_site_adp_type
_atom_site_occupancy
_atom_site_symmetry_multiplicity
_atom_site_calc_flag
_atom_site_refinement_flags
B1 B 0.1306(7) 0.7494(6) 0.81279(17) 0.0227(12) Uani 1 1 d .
C1 C 1.0735(5) 0.3114(4) 0.79048(13) 0.0173(10) Uani 1 1 d .
H1 H 1.1719 0.2894 0.7741 0.021 Uiso 1 1 calc R
C2 C 0.8105(5) 0.3917(4) 0.80929(12) 0.0142(9) Uani 1 1 d .
C3 C 0.8923(5) 0.3307(4) 0.84634(13) 0.0154(9) Uani 1 1 d .
C4 C 1.2078(5) 0.2127(4) 0.85981(13) 0.0218(10) Uani 1 1 d .
H4A H 1.2972 0.1727 0.8409 0.033 Uiso 1 1 calc R
H4B H 1.1661 0.1237 0.8775 0.033 Uiso 1 1 calc R
H4C H 1.2562 0.2976 0.8786 0.033 Uiso 1 1 calc R
C5 C 0.8964(5) 0.4439(4) 0.73025(12) 0.0209(10) Uani 1 1 d .
H5A H 0.8859 0.5618 0.7314 0.031 Uiso 1 1 calc R
H5B H 0.7904 0.3979 0.7173 0.031 Uiso 1 1 calc R
H5C H 0.9947 0.4147 0.7128 0.031 Uiso 1 1 calc R
C6 C 0.7113(5) 0.1195(4) 0.90342(13) 0.0173(10) Uani 1 1 d .
C7 C 0.7825(5) -0.0167(4) 0.88235(12) 0.0207(9) Uani 1 1 d .
H7 H 0.8853 -0.0055 0.8668 0.025 Uiso 1 1 calc R
C8 C 0.6995(6) -0.1693(4) 0.88457(13) 0.0227(11) Uani 1 1 d .
H8 H 0.7490 -0.2604 0.8711 0.027 Uiso 1 1 calc R
C9 C 0.5452(6) -0.1869(5) 0.90647(13) 0.0232(11) Uani 1 1 d .
H9 H 0.4885 -0.2886 0.9068 0.028 Uiso 1 1 calc R
C10 C 0.4746(6) -0.0552(4) 0.92782(13) 0.0251(11) Uani 1 1 d .
H10 H 0.3716 -0.0674 0.9432 0.030 Uiso 1 1 calc R
C11 C 0.5585(5) 0.0973(4) 0.92624(13) 0.0211(10) Uani 1 1 d .
H11 H 0.5106 0.1865 0.9409 0.025 Uiso 1 1 calc R
C12 C 0.9872(5) 0.3363(4) 0.93760(12) 0.0150(9) Uani 1 1 d .
C13 C 1.0767(5) 0.4856(4) 0.94044(12) 0.0186(9) Uani 1 1 d .
H13 H 1.0409 0.5734 0.9226 0.022 Uiso 1 1 calc R
C14 C 1.2186(5) 0.5042(4) 0.96961(12) 0.0222(9) Uani 1 1 d .
H14 H 1.2804 0.6032 0.9706 0.027 Uiso 1 1 calc R
C15 C 1.2697(5) 0.3762(4) 0.99750(13) 0.0223(10) Uani 1 1 d .
H15 H 1.3644 0.3893 1.0174 0.027 Uiso 1 1 calc R
C16 C 1.1780(5) 0.2288(4) 0.99534(13) 0.0214(10) Uani 1 1 d .
H16 H 1.2105 0.1426 1.0141 0.026 Uiso 1 1 calc R
C17 C 1.0379(5) 0.2089(4) 0.96539(12) 0.0195(10) Uani 1 1 d .
H17 H 0.9776 0.1091 0.9640 0.023 Uiso 1 1 calc R
F1 F 0.1663(4) 0.7080(4) 0.85501(9) 0.0867(12) Uani 1 1 d .
F2 F -0.0480(3) 0.7377(2) 0.80361(7) 0.0254(6) Uani 1 1 d .
F3 F 0.1887(3) 0.9077(3) 0.80437(9) 0.0488(8) Uani 1 1 d .
F4 F 0.2199(3) 0.6448(2) 0.78486(9) 0.0376(7) Uani 1 1 d .
I1 I 0.56055(3) 0.48592(3) 0.801172(8) 0.01742(8) Uani 1 1 d .
N1 N 1.0599(4) 0.2805(3) 0.83278(10) 0.0150(8) Uani 1 1 d .
N2 N 0.9243(4) 0.3789(3) 0.77497(10) 0.0150(8) Uani 1 1 d .
P1 P 0.79403(15) 0.32940(11) 0.89986(3) 0.0167(3) Uani 1 1 d .

loop_
_atom_site_aniso_label
_atom_site_aniso_U_11
_atom_site_aniso_U_22
_atom_site_aniso_U_33
_atom_site_aniso_U_23
_atom_site_aniso_U_13
_atom_site_aniso_U_12
B1 0.018(3) 0.028(3) 0.022(3) -0.001(2) 0.003(3) -0.002(2)
C1 0.016(3) 0.0128(19) 0.024(3) -0.0011(16) 0.002(2) -0.0012(19)
C2 0.013(2) 0.0143(18) 0.015(2) -0.0009(16) 0.004(2) -0.0018(18)
C3 0.018(2) 0.0088(18) 0.020(2) -0.0027(16) 0.005(2) -0.0026(18)
C4 0.014(3) 0.025(2) 0.026(3) -0.0007(18) 0.002(2) 0.0047(19)
C5 0.024(3) 0.022(2) 0.017(2) 0.0025(16) 0.003(2) -0.0034(19)
C6 0.016(3) 0.022(2) 0.014(2) 0.0047(17) -0.006(2) 0.0001(19)
C7 0.021(2) 0.026(2) 0.016(2) 0.0021(18) 0.0021(18) -0.006(2)
C8 0.029(3) 0.023(2) 0.016(3) -0.0020(17) -0.001(2) -0.003(2)
C9 0.023(3) 0.028(2) 0.018(3) 0.0041(19) -0.006(2) -0.008(2)
C10 0.017(3) 0.035(2) 0.023(3) 0.0096(19) 0.000(2) -0.001(2)
C11 0.019(3) 0.020(2) 0.024(3) 0.0032(18) -0.001(2) 0.005(2)
C12 0.017(2) 0.0154(19) 0.012(2) -0.0017(16) 0.0033(19) 0.0047(18)
C13 0.023(2) 0.0173(19) 0.016(2) 0.0013(17) 0.0036(18) 0.003(2)
C14 0.025(2) 0.022(2) 0.020(2) -0.0035(19) 0.0047(19) -0.006(2)
C15 0.014(2) 0.033(2) 0.020(3) -0.0060(19) -0.002(2) -0.002(2)
C16 0.023(3) 0.022(2) 0.020(2) 0.0010(17) 0.000(2) 0.003(2)
C17 0.021(3) 0.0161(19) 0.021(2) -0.0028(17) 0.000(2) -0.0019(19)
F1 0.042(2) 0.190(3) 0.0268(18) 0.044(2) -0.0073(17) -0.025(2)
F2 0.0145(14) 0.0250(12) 0.0368(16) -0.0031(11) 0.0014(12) 0.0009(11)
F3 0.0360(18) 0.0286(13) 0.083(2) -0.0143(14) 0.0144(17) -0.0149(13)
F4 0.0200(16) 0.0260(12) 0.067(2) -0.0090(12) 0.0121(15) 0.0038(12)
I1 0.01504(14) 0.01704(13) 0.02010(15) 0.00026(12) -0.00066(10) 0.00048(13)
N1 0.015(2) 0.0127(15) 0.017(2) -0.0023(14) 0.0000(17) -0.0003(15)
N2 0.019(2) 0.0138(16) 0.0124(19) -0.0003(13) 0.0022(17) -0.0049(15)
P1 0.0188(7) 0.0171(5) 0.0145(6) -0.0003(4) 0.0026(5) 0.0013(5)

loop_
_atom_type_symbol
_atom_type_description
_atom_type_scat_dispersion_real
_atom_type_scat_dispersion_imag
_atom_type_scat_source
C C 0.0033 0.0016 'International Tables Vol C Tables 4.2.6.8 and 6.1.1.4'
H H 0.0000 0.0000 'International Tables Vol C Tables 4.2.6.8 and 6.1.1.4'
B B 0.0013 0.0007 'International Tables Vol C Tables 4.2.6.8 and 6.1.1.4'
N N 0.0061 0.0033 'International Tables Vol C Tables 4.2.6.8 and 6.1.1.4'
F F 0.0171 0.0103 'International Tables Vol C Tables 4.2.6.8 and 6.1.1.4'
P P 0.1023 0.0942 'International Tables Vol C Tables 4.2.6.8 and 6.1.1.4'
I I -0.4742 1.8119 'International Tables Vol C Tables 4.2.6.8 and 6.1.1.4'

loop_
_geom_angle_atom_site_label_1
_geom_angle_atom_site_label_2
_geom_angle_atom_site_label_3
_geom_angle
F1 B1 F2 110.0(4)
F1 B1 F3 110.6(4)
F2 B1 F3 110.1(4)
F1 B1 F4 110.1(4)
F2 B1 F4 109.3(4)
F3 B1 F4 106.7(4)
N1 C1 N2 109.3(4)
N1 C1 H1 125.3
N2 C1 H1 125.3
C3 C2 N2 108.6(3)
C3 C2 I1 129.0(3)
N2 C2 I1 122.4(3)
C2 C3 N1 104.7(3)
C2 C3 P1 123.8(3)
N1 C3 P1 131.5(3)
N1 C4 H4A 109.5
N1 C4 H4B 109.5
H4A C4 H4B 109.5
N1 C4 H4C 109.5
H4A C4 H4C 109.5
H4B C4 H4C 109.5
N2 C5 H5A 109.5
N2 C5 H5B 109.5
H5A C5 H5B 109.5
N2 C5 H5C 109.5
H5A C5 H5C 109.5
H5B C5 H5C 109.5
C11 C6 C7 118.1(4)
C11 C6 P1 116.7(3)
C7 C6 P1 125.0(3)
C8 C7 C6 119.9(4)
C8 C7 H7 120.0
C6 C7 H7 120.0
C9 C8 C7 120.7(4)
C9 C8 H8 119.7
C7 C8 H8 119.7
C10 C9 C8 120.2(4)
C10 C9 H9 119.9
C8 C9 H9 119.9
C9 C10 C11 119.3(4)
C9 C10 H10 120.3
C11 C10 H10 120.3
C6 C11 C10 121.7(4)
C6 C11 H11 119.2
C10 C11 H11 119.2
C17 C12 C13 119.2(4)
C17 C12 P1 124.1(3)
C13 C12 P1 116.4(3)
C14 C13 C12 120.3(3)
C14 C13 H13 119.9
C12 C13 H13 119.9
C13 C14 C15 120.5(4)
C13 C14 H14 119.8
C15 C14 H14 119.8
C16 C15 C14 119.2(4)
C16 C15 H15 120.4
C14 C15 H15 120.4
C15 C16 C17 120.3(4)
C15 C16 H16 119.8
C17 C16 H16 119.8
C12 C17 C16 120.5(4)
C12 C17 H17 119.8
C16 C17 H17 119.8
C1 N1 C3 109.3(3)
C1 N1 C4 122.1(4)
C3 N1 C4 128.4(3)
C1 N2 C2 108.0(3)
C1 N2 C5 124.8(4)
C2 N2 C5 126.8(3)
C3 P1 C6 102.26(17)
C3 P1 C12 102.56(19)
C6 P1 C12 105.19(16)

loop_
_geom_bond_atom_site_label_1
_geom_bond_atom_site_label_2
_geom_bond_distance
B1 F1 1.345(5)
B1 F2 1.378(5)
B1 F3 1.384(5)
B1 F4 1.392(5)
C1 N1 1.317(5)
C1 N2 1.330(4)
C1 H1 0.9300
C2 C3 1.361(5)
C2 N2 1.381(5)
C2 I1 2.053(4)
C3 N1 1.411(5)
C3 P1 1.813(4)
C4 N1 1.475(4)
C4 H4A 0.9600
C4 H4B 0.9600
C4 H4C 0.9600
C5 N2 1.467(4)
C5 H5A 0.9600
C5 H5B 0.9600
C5 H5C 0.9600
C6 C11 1.383(6)
C6 C7 1.395(5)
C6 P1 1.819(4)
C7 C8 1.392(5)
C7 H7 0.9300
C8 C9 1.374(6)
C8 H8 0.9300
C9 C10 1.368(5)
C9 H9 0.9300
C10 C11 1.393(5)
C10 H10 0.9300
C11 H11 0.9300
C12 C17 1.381(5)
C12 C13 1.390(5)
C12 P1 1.832(4)
C13 C14 1.380(5)
C13 H13 0.9300
C14 C15 1.388(5)
C14 H14 0.9300
C15 C16 1.384(5)
C15 H15 0.9300
C16 C17 1.386(5)
C16 H16 0.9300
C17 H17 0.9300

loop_
_geom_torsion_atom_site_label_1
_geom_torsion_atom_site_label_2
_geom_torsion_atom_site_label_3
_geom_torsion_atom_site_label_4
_geom_torsion
N2 C2 C3 N1 -0.1(4)
I1 C2 C3 N1 178.8(2)
N2 C2 C3 P1 177.9(2)
I1 C2 C3 P1 -3.2(5)
C11 C6 C7 C8 0.2(5)
P1 C6 C7 C8 -174.8(3)
C6 C7 C8 C9 1.6(6)
C7 C8 C9 C10 -2.5(6)
C8 C9 C10 C11 1.5(6)
C7 C6 C11 C10 -1.1(6)
P1 C6 C11 C10 174.2(3)
C9 C10 C11 C6 0.3(6)
C17 C12 C13 C14 2.3(6)
P1 C12 C13 C14 176.9(3)
C12 C13 C14 C15 -2.3(6)
C13 C14 C15 C16 0.8(6)
C14 C15 C16 C17 0.6(6)
C13 C12 C17 C16 -0.9(6)
P1 C12 C17 C16 -175.0(3)
C15 C16 C17 C12 -0.5(6)
N2 C1 N1 C3 -0.2(4)
N2 C1 N1 C4 -177.0(3)
C2 C3 N1 C1 0.2(4)
P1 C3 N1 C1 -177.6(3)
C2 C3 N1 C4 176.7(3)
P1 C3 N1 C4 -1.0(5)
N1 C1 N2 C2 0.1(4)
N1 C1 N2 C5 174.0(3)
C3 C2 N2 C1 0.0(4)
I1 C2 N2 C1 -179.0(2)
C3 C2 N2 C5 -173.7(3)
I1 C2 N2 C5 7.3(5)
C2 C3 P1 C6 98.7(3)
N1 C3 P1 C6 -84.0(3)
C2 C3 P1 C12 -152.5(3)
N1 C3 P1 C12 24.9(3)
C11 C6 P1 C3 -147.1(3)
C7 C6 P1 C3 28.0(4)
C11 C6 P1 C12 106.1(3)
C7 C6 P1 C12 -78.9(3)
C17 C12 P1 C3 -113.1(4)
C13 C12 P1 C3 72.6(3)
C17 C12 P1 C6 -6.5(4)
C13 C12 P1 C6 179.2(3)
